data_7034586
loop_
_publ_author_name
'Zhang, Zhi-Hui'
'Liu, Jiewei'
'Wan, Li-Qi'
'Jiang, Fang-Ru'
'Lam, Chi-Keung'
'Ye, Bao-Hui'
'Qiao, Zhengping'
'Chao, Hsiu-Yi'

_publ_section_title
;
 Synthesis, characterization, photophysics, and anion binding properties
 of platinum(ii) acetylide complexes with urea group.
;
_journal_issue 17
_journal_name_full 'Dalton transactions (Cambridge, England : 2003)'
_journal_page_first 7785
_journal_page_last 7796
_journal_paper_doi 10.1039/c5dt00307e
_journal_volume 44
_journal_year 2015
_chemical_formula_moiety 'C42 H45 Cl N5 O Pt, C F3 O3 S, C2 H3 N'
_chemical_formula_sum 'C45 H48 Cl F3 N6 O4 Pt S'
_chemical_formula_weight 1056.49
_chemical_name_systematic 3bMeCN
_space_group_crystal_system monoclinic
_space_group_IT_number 14
_space_group_name_Hall '-P 2yn'
_space_group_name_H-M_alt 'P 1 21/n 1'
_symmetry_space_group_name_Hall '-P 2yn'
_symmetry_space_group_name_H-M 'P 1 21/n 1'
_atom_sites_solution_hydrogens geom
_atom_sites_solution_primary direct
_atom_sites_solution_secondary difmap
_audit_creation_date 2015-03-14
_audit_creation_method
;
  Olex2 1.2
  (compiled Apr 23 2013 17:54:37, GUI svn.r4466)
;
_audit_update_record
;
2015-03-17 deposited with the CCDC.
2015-03-23 downloaded from the CCDC.
;
_cell_angle_alpha 90.00
_cell_angle_beta 95.4570(10)
_cell_angle_gamma 90.00
_cell_formula_units_Z 4
_cell_length_a 14.3112(8)
_cell_length_b 14.7141(7)
_cell_length_c 20.9907(8)
_cell_measurement_reflns_used 7438
_cell_measurement_temperature 150(2)
_cell_measurement_theta_max 25
_cell_measurement_theta_min 3.12
_cell_volume 4400.1(4)
_computing_cell_refinement 'PROCESS-AUTO (Rigaku, 1998)'
_computing_data_collection 'PROCESS-AUTO (Rigaku, 1998)'
_computing_data_reduction 'PROCESS-AUTO (Rigaku, 1998)'
_computing_molecular_graphics
;
O. V. Dolomanov, L. J. Bourhis, R. J. Gildea, J. A. K. Howard and H. Puschmann,
OLEX2: a complete structure solution, refinement and analysis program.
J. Appl. Cryst. (2009). 42, 339-341.
;
_computing_publication_material
;
O. V. Dolomanov, L. J. Bourhis, R. J. Gildea, J. A. K. Howard and H. Puschmann,
OLEX2: a complete structure solution, refinement and analysis program.
J. Appl. Cryst. (2009). 42, 339-341.
;
_computing_structure_refinement
;
SHELXL, G.M. Sheldrick, Acta Cryst.
(2008). A64, 112-122
;
_computing_structure_solution 'SHELXS-2013 (Sheldrick, 2013)'
_diffrn_ambient_temperature 150.15
_diffrn_measured_fraction_theta_full 0.961
_diffrn_measured_fraction_theta_max 0.961
_diffrn_measurement_device_type 'Rigaku R-AXIS SPIDER IP'
_diffrn_measurement_method 'phi and omega scans'
_diffrn_radiation_monochromator graphite
_diffrn_radiation_type MoK\a
_diffrn_radiation_wavelength 0.71073
_diffrn_reflns_av_R_equivalents 0.0549
_diffrn_reflns_av_unetI/netI 0.0529
_diffrn_reflns_limit_h_max 17
_diffrn_reflns_limit_h_min -14
_diffrn_reflns_limit_k_max 17
_diffrn_reflns_limit_k_min -17
_diffrn_reflns_limit_l_max 19
_diffrn_reflns_limit_l_min -24
_diffrn_reflns_number 24446
_diffrn_reflns_theta_full 25.00
_diffrn_reflns_theta_max 25.00
_diffrn_reflns_theta_min 3.12
_diffrn_source 'fine-focus sealed tube'
_exptl_absorpt_coefficient_mu 3.360
_exptl_absorpt_correction_T_max 0.8500
_exptl_absorpt_correction_T_min 0.4223
_exptl_absorpt_correction_type multi-scan
_exptl_absorpt_process_details 'PROCESS-AUTO (Rigaku, 1998)'
_exptl_crystal_colour red
_exptl_crystal_density_diffrn 1.595
_exptl_crystal_density_method 'not measured'
_exptl_crystal_description block
_exptl_crystal_F_000 2120
_exptl_crystal_size_max 0.31
_exptl_crystal_size_mid 0.29
_exptl_crystal_size_min 0.23
_refine_diff_density_max 1.858
_refine_diff_density_min -1.621
_refine_diff_density_rms 0.219
_refine_ls_extinction_method none
_refine_ls_goodness_of_fit_ref 1.138
_refine_ls_hydrogen_treatment constr
_refine_ls_matrix_type full
_refine_ls_number_parameters 551
_refine_ls_number_reflns 7438
_refine_ls_number_restraints 0
_refine_ls_restrained_S_all 1.138
_refine_ls_R_factor_all 0.0533
_refine_ls_R_factor_gt 0.0435
_refine_ls_shift/su_max 0.002
_refine_ls_shift/su_mean 0.000
_refine_ls_structure_factor_coef Fsqd
_refine_ls_weighting_details 'calc w=1/[\s^2^(Fo^2^)+(0.0997P)^2^+7.6215P] where P=(Fo^2^+2Fc^2^)/3'
_refine_ls_weighting_scheme calc
_refine_ls_wR_factor_gt 0.1268
_refine_ls_wR_factor_ref 0.1598
_reflns_number_gt 6451
_reflns_number_total 7438
_reflns_threshold_expression >2sigma(I)
_cod_data_source_file c5dt00307e2.cif
_cod_data_source_block a
_cod_depositor_comments 'Adding full bibliography for 7034583--7034586.cif.'
_cod_database_code 7034586
_olex2_refinement_description
;
1. Others
 Fixed Uiso: H4(0.032) H5(0.031) H31(0.041) H32(0.038) H34(0.031) H35(0.036)
 H38(0.031) H42(0.039) H40(0.042) H39(0.035) H3(0.039) H4A(0.04) H10(0.035)
 H8A(0.11) H8B(0.11) H8C(0.11) H7A(0.116) H7B(0.116) H7C(0.116) H9A(0.099)
 H9B(0.099) H9C(0.099) H13(0.03) H19(0.03) H16A(0.062) H16B(0.062) H16C(0.062)
 H17A(0.056) H17B(0.056) H17C(0.056) H18A(0.045) H18B(0.045) H18C(0.045)
 H22(0.035) H28(0.034) H29(0.03) H26A(0.064) H26B(0.064) H26C(0.064)
 H25A(0.056) H25B(0.056) H25C(0.056) H27A(0.059) H27B(0.059) H27C(0.059)
 H45A(0.305) H45B(0.305) H45C(0.305)
 Fixed X: H4(1.6034) H5(1.748) H31(1.3007) H32(1.461) H34(1.4841) H35(1.3247)
 H38(1.9092) H42(2.0516) H40(1.9119) H39(1.7701) H3(1.1083) H4A(1.0842)
 H10(0.8123) H8A(1.0057) H8B(1.0055) H8C(1.0736) H7A(0.9007) H7B(1.0111)
 H7C(0.9432) H9A(0.791) H9B(0.8373) H9C(0.8346) H13(0.6954) H19(0.651)
 H16A(0.5894) H16B(0.5759) H16C(0.4861) H17A(0.5156) H17B(0.5508) H17C(0.4482)
 H18A(0.4956) H18B(0.4283) H18C(0.5176) H22(0.7354) H28(0.9886) H29(1.0544)
 H26A(0.6927) H26B(0.7074) H26C(0.7747) H25A(0.7059) H25B(0.7979) H25C(0.7229)
 H27A(0.9156) H27B(0.8501) H27C(0.9251) H45A(0.752) H45B(0.8624) H45C(0.7941)
 Fixed Y: H4(0.2252) H5(0.2484) H31(0.1903) H32(0.171) H34(0.4292) H35(0.4499)
 H38(0.2475) H42(0.2941) H40(0.4681) H39(0.421) H3(0.1807) H4A(0.0512)
 H10(0.1179) H8A(0.0497) H8B(-0.059) H8C(-0.0069) H7A(-0.0984) H7B(-0.0946)
 H7C(-0.1478) H9A(-0.0115) H9B(-0.0637) H9C(0.045) H13(0.2169) H19(0.4444)
 H16A(0.3) H16B(0.4062) H16C(0.3416) H17A(0.2208) H17B(0.186) H17C(0.229)
 H18A(0.3852) H18B(0.3933) H18C(0.4585) H22(0.5466) H28(0.6165) H29(0.4975)
 H26A(0.5946) H26B(0.6812) H26C(0.5947) H25A(0.6963) H25B(0.7572) H25C(0.7833)
 H27A(0.6963) H27B(0.7836) H27C(0.7567) H45A(0.2306) H45B(0.2314) H45C(0.2972)
 Fixed Z: H4(0.1182) H5(0.1337) H31(0.0597) H32(0.0814) H34(0.1489)
 H35(0.1213) H38(0.1445) H42(0.1981) H40(0.3034) H39(0.2506) H3(-0.023) H4A(-
 0.0836) H10(-0.123) H8A(-0.229) H8B(-0.2315) H8C(-0.1787) H7A(-0.0876) H7B(-
 0.0941) H7C(-0.1464) H9A(-0.1682) H9B(-0.2242) H9C(-0.2233) H13(-0.0978)
 H19(0.0061) H16A(-0.1706) H16B(-0.158) H16C(-0.1704) H17A(-0.0211) H17B(-
 0.087) H17C(-0.0862) H18A(-0.0013) H18B(-0.0664) H18C(-0.0542) H22(0.078)
 H28(0.1631) H29(0.1109) H26A(0.1817) H26B(0.2276) H26C(0.2392) H25A(0.0854)
 H25B(0.0819) H25C(0.1307) H27A(0.2338) H27B(0.2201) H27C(0.1714) H45A(-0.2547)
 H45B(-0.2614) H45C(-0.305)
;
_olex2_submission_special_instructions 'No special instructions were received'

loop_
_space_group_symop_id
_space_group_symop_operation_xyz
1 'x, y, z'
2 '-x+1/2, y+1/2, -z+1/2'
3 '-x, -y, -z'
4 'x-1/2, -y-1/2, z-1/2'

loop_
_atom_site_label
_atom_site_type_symbol
_atom_site_fract_x
_atom_site_fract_y
_atom_site_fract_z
_atom_site_U_iso_or_equiv
_atom_site_adp_type
_atom_site_occupancy
_atom_site_calc_flag
_atom_site_refinement_flags_posn
Pt1 Pt 0.977294(17) 0.337421(16) 0.022373(12) 0.02329(14) Uani 1 d .
Cl1 Cl 2.10094(14) 0.42258(15) 0.29419(11) 0.0491(5) Uani 1 d .
N4 N 1.5856(4) 0.2802(4) 0.1283(3) 0.0267(13) Uani 1 d .
H4 H 1.6034 0.2252 0.1182 0.032 Uiso 1 calc R
N5 N 1.7433(4) 0.2988(4) 0.1556(3) 0.0262(13) Uani 1 d .
H5 H 1.7480 0.2484 0.1337 0.031 Uiso 1 calc R
C1 C 1.1138(6) 0.3379(4) 0.0514(4) 0.0290(17) Uani 1 d .
C2 C 1.1965(6) 0.3336(4) 0.0691(4) 0.0287(16) Uani 1 d .
C30 C 1.2928(6) 0.3234(5) 0.0877(4) 0.0293(16) Uani 1 d .
C31 C 1.3377(5) 0.2397(5) 0.0769(4) 0.0342(17) Uani 1 d .
H31 H 1.3007 0.1903 0.0597 0.041 Uiso 1 calc R
C32 C 1.4330(5) 0.2274(5) 0.0906(4) 0.0318(16) Uani 1 d .
H32 H 1.4610 0.1710 0.0814 0.038 Uiso 1 calc R
C33 C 1.4888(5) 0.2987(5) 0.1180(4) 0.0282(15) Uani 1 d .
C34 C 1.4474(5) 0.3808(5) 0.1299(3) 0.0260(15) Uani 1 d .
H34 H 1.4841 0.4292 0.1489 0.031 Uiso 1 calc R
C35 C 1.3516(5) 0.3923(5) 0.1140(4) 0.0303(16) Uani 1 d .
H35 H 1.3247 0.4499 0.1213 0.036 Uiso 1 calc R
C36 C 1.6565(5) 0.3390(4) 0.1526(4) 0.0278(16) Uani 1 d .
C37 C 1.8252(5) 0.3307(4) 0.1904(4) 0.0238(15) Uani 1 d .
C38 C 1.9094(5) 0.2931(5) 0.1766(3) 0.0255(14) Uani 1 d .
H38 H 1.9092 0.2475 0.1445 0.031 Uiso 1 calc R
C42 C 1.9944(5) 0.3204(5) 0.2085(4) 0.0326(17) Uani 1 d .
H42 H 2.0516 0.2941 0.1981 0.039 Uiso 1 calc R
C41 C 1.9948(5) 0.3853(5) 0.2550(4) 0.0327(17) Uani 1 d .
C40 C 1.9112(6) 0.4232(5) 0.2708(4) 0.0353(17) Uani 1 d .
H40 H 1.9119 0.4681 0.3034 0.042 Uiso 1 calc R
C39 C 1.8272(5) 0.3956(4) 0.2391(4) 0.0288(15) Uani 1 d .
H39 H 1.7701 0.4210 0.2506 0.035 Uiso 1 calc R
N1 N 0.9724(4) 0.2222(4) -0.0302(3) 0.0297(13) Uani 1 d .
N2 N 0.8422(5) 0.3351(3) -0.0073(3) 0.0242(13) Uani 1 d .
N3 N 0.9348(4) 0.4508(4) 0.0658(3) 0.0244(12) Uani 1 d .
O2 O 1.6305(4) 0.0905(3) 0.1120(3) 0.0461(14) Uani 1 d .
C3 C 1.0470(6) 0.1665(5) -0.0417(4) 0.0322(17) Uani 1 d .
H3 H 1.1083 0.1807 -0.0230 0.039 Uiso 1 calc R
C4 C 1.0332(5) 0.0916(5) -0.0796(4) 0.0330(16) Uani 1 d .
H4A H 1.0842 0.0512 -0.0836 0.040 Uiso 1 calc R
C5 C 0.9464(5) 0.0727(5) -0.1128(4) 0.0325(16) Uani 1 d .
C10 C 0.8726(5) 0.1290(5) -0.1015(4) 0.0294(15) Uani 1 d .
H10 H 0.8123 0.1179 -0.1230 0.035 Uiso 1 calc R
C11 C 0.8852(5) 0.2031(5) -0.0584(4) 0.0286(15) Uani 1 d .
C6 C 0.9352(5) -0.0081(5) -0.1574(4) 0.0360(18) Uani 1 d .
C8 C 1.0119(7) -0.0059(9) -0.2032(5) 0.073(4) Uani 1 d .
H8A H 1.0057 0.0497 -0.2290 0.110 Uiso 1 calc R
H8B H 1.0055 -0.0590 -0.2315 0.110 Uiso 1 calc R
H8C H 1.0736 -0.0069 -0.1787 0.110 Uiso 1 calc R
C7 C 0.9488(10) -0.0950(6) -0.1178(6) 0.078(4) Uani 1 d .
H7A H 0.9007 -0.0984 -0.0876 0.116 Uiso 1 calc R
H7B H 1.0111 -0.0946 -0.0941 0.116 Uiso 1 calc R
H7C H 0.9432 -0.1478 -0.1464 0.116 Uiso 1 calc R
C9 C 0.8413(7) -0.0097(7) -0.1967(6) 0.066(3) Uani 1 d .
H9A H 0.7910 -0.0115 -0.1682 0.099 Uiso 1 calc R
H9B H 0.8373 -0.0637 -0.2242 0.099 Uiso 1 calc R
H9C H 0.8346 0.0450 -0.2233 0.099 Uiso 1 calc R
C12 C 0.8112(5) 0.2665(4) -0.0470(3) 0.0267(15) Uani 1 d .
C13 C 0.7182(4) 0.2638(4) -0.0693(3) 0.0247(14) Uani 1 d .
H13 H 0.6954 0.2169 -0.0978 0.030 Uiso 1 calc R
C14 C 0.6565(5) 0.3308(4) -0.0501(3) 0.0230(15) Uani 1 d .
C19 C 0.6917(5) 0.3994(4) -0.0082(3) 0.0252(14) Uani 1 d .
H19 H 0.6510 0.4444 0.0061 0.030 Uiso 1 calc R
C20 C 0.7870(4) 0.4006(4) 0.0120(3) 0.0245(14) Uani 1 d .
C15 C 0.5537(5) 0.3270(4) -0.0788(4) 0.0264(16) Uani 1 d .
C16 C 0.5510(7) 0.3453(5) -0.1510(4) 0.042(2) Uani 1 d .
H16A H 0.5894 0.3000 -0.1706 0.062 Uiso 1 calc R
H16B H 0.5759 0.4062 -0.1580 0.062 Uiso 1 calc R
H16C H 0.4861 0.3416 -0.1704 0.062 Uiso 1 calc R
C17 C 0.5134(5) 0.2321(5) -0.0672(4) 0.0373(18) Uani 1 d .
H17A H 0.5156 0.2208 -0.0211 0.056 Uiso 1 calc R
H17B H 0.5508 0.1860 -0.0870 0.056 Uiso 1 calc R
H17C H 0.4482 0.2290 -0.0862 0.056 Uiso 1 calc R
C18 C 0.4933(5) 0.3974(5) -0.0473(4) 0.0302(16) Uani 1 d .
H18A H 0.4956 0.3852 -0.0013 0.045 Uiso 1 calc R
H18B H 0.4283 0.3933 -0.0664 0.045 Uiso 1 calc R
H18C H 0.5176 0.4585 -0.0542 0.045 Uiso 1 calc R
C21 C 0.8409(4) 0.4668(4) 0.0565(3) 0.0211(13) Uani 1 d .
C22 C 0.8011(5) 0.5371(5) 0.0860(4) 0.0288(16) Uani 1 d .
H22 H 0.7354 0.5466 0.0780 0.035 Uiso 1 calc R
C23 C 0.8536(5) 0.5959(4) 0.1278(3) 0.0287(15) Uani 1 d .
C28 C 0.9491(5) 0.5785(4) 0.1357(3) 0.0286(15) Uani 1 d .
H28 H 0.9886 0.6165 0.1631 0.034 Uiso 1 calc R
C29 C 0.9885(5) 0.5071(4) 0.1047(3) 0.0246(14) Uani 1 d .
H29 H 1.0544 0.4975 0.1109 0.030 Uiso 1 calc R
C24 C 0.8066(6) 0.6730(5) 0.1622(5) 0.038(2) Uani 1 d .
C26 C 0.7393(6) 0.6322(6) 0.2067(4) 0.0424(19) Uani 1 d .
H26A H 0.6927 0.5946 0.1817 0.064 Uiso 1 calc R
H26B H 0.7074 0.6812 0.2276 0.064 Uiso 1 calc R
H26C H 0.7747 0.5947 0.2392 0.064 Uiso 1 calc R
C25 C 0.7535(5) 0.7329(5) 0.1103(4) 0.0373(19) Uani 1 d .
H25A H 0.7059 0.6963 0.0854 0.056 Uiso 1 calc R
H25B H 0.7979 0.7572 0.0819 0.056 Uiso 1 calc R
H25C H 0.7229 0.7833 0.1307 0.056 Uiso 1 calc R
C27 C 0.8812(5) 0.7329(5) 0.2004(4) 0.0394(19) Uani 1 d .
H27A H 0.9156 0.6963 0.2338 0.059 Uiso 1 calc R
H27B H 0.8501 0.7836 0.2201 0.059 Uiso 1 calc R
H27C H 0.9251 0.7567 0.1714 0.059 Uiso 1 calc R
S1 S 1.71930(13) 0.05877(12) 0.09258(9) 0.0324(4) Uani 1 d .
O1 O 1.6415(3) 0.4171(3) 0.1686(3) 0.0367(13) Uani 1 d .
O3 O 1.7810(4) 0.1309(4) 0.0783(3) 0.0465(14) Uani 1 d .
O4 O 1.7617(4) -0.0144(4) 0.1298(3) 0.0452(14) Uani 1 d .
F1 F 1.6256(4) -0.0616(4) 0.0210(3) 0.0673(17) Uani 1 d .
F3 F 1.7631(4) -0.0315(4) -0.0084(3) 0.0634(16) Uani 1 d .
F2 F 1.6512(5) 0.0625(4) -0.0279(3) 0.076(2) Uani 1 d .
C43 C 1.6879(6) 0.0047(5) 0.0155(4) 0.0383(18) Uani 1 d .
N6 N 0.8143(9) 0.3933(12) -0.1673(6) 0.116(5) Uani 1 d .
C44 C 0.8186(16) 0.3413(14) -0.2124(10) 0.129(8) Uani 1 d .
C45 C 0.806(2) 0.2688(17) -0.2627(12) 0.204(13) Uani 1 d .
H45A H 0.7520 0.2306 -0.2547 0.305 Uiso 1 calc GR
H45B H 0.8624 0.2314 -0.2614 0.305 Uiso 1 calc GR
H45C H 0.7941 0.2972 -0.3050 0.305 Uiso 1 calc GR

loop_
_atom_site_aniso_label
_atom_site_aniso_U_11
_atom_site_aniso_U_22
_atom_site_aniso_U_33
_atom_site_aniso_U_23
_atom_site_aniso_U_13
_atom_site_aniso_U_12
Pt1 0.02141(19) 0.02071(19) 0.0270(2) -0.00209(9) -0.00167(12) 0.00326(9)
Cl1 0.0330(10) 0.0503(12) 0.0605(14) 0.0026(10) -0.0145(9) -0.0122(9)
N4 0.019(3) 0.014(3) 0.045(4) -0.004(2) -0.008(2) 0.002(2)
N5 0.023(3) 0.018(3) 0.038(4) -0.004(2) 0.002(2) 0.000(2)
C1 0.034(4) 0.023(4) 0.031(4) -0.007(3) 0.005(3) -0.002(3)
C2 0.035(4) 0.026(4) 0.024(4) -0.003(3) -0.001(3) 0.007(3)
C30 0.038(4) 0.026(4) 0.021(4) -0.004(3) -0.011(3) -0.003(3)
C31 0.024(4) 0.024(4) 0.054(5) -0.013(3) -0.002(3) -0.006(3)
C32 0.026(4) 0.019(3) 0.049(5) -0.005(3) -0.004(3) 0.004(3)
C33 0.025(4) 0.023(3) 0.035(4) 0.000(3) -0.005(3) -0.003(3)
C34 0.027(3) 0.021(3) 0.029(4) -0.006(3) -0.001(3) -0.005(3)
C35 0.033(4) 0.018(3) 0.039(4) -0.001(3) 0.000(3) 0.005(3)
C36 0.025(4) 0.021(4) 0.036(4) 0.001(3) -0.004(3) -0.001(3)
C37 0.024(4) 0.018(3) 0.030(4) 0.004(3) 0.002(3) -0.004(2)
C38 0.026(3) 0.026(4) 0.023(3) 0.002(3) -0.004(3) -0.002(3)
C42 0.028(4) 0.034(4) 0.036(4) 0.009(3) 0.003(3) 0.009(3)
C41 0.028(4) 0.030(4) 0.039(4) 0.011(3) -0.005(3) -0.006(3)
C40 0.046(4) 0.023(4) 0.035(4) -0.002(3) 0.001(3) -0.006(3)
C39 0.018(3) 0.023(3) 0.046(4) 0.002(3) 0.001(3) -0.001(3)
N1 0.024(3) 0.024(3) 0.040(4) 0.000(3) 0.002(2) 0.005(2)
N2 0.030(3) 0.023(3) 0.019(3) -0.002(2) 0.001(2) 0.002(2)
N3 0.026(3) 0.019(3) 0.026(3) 0.002(2) -0.008(2) -0.002(2)
O2 0.037(3) 0.027(3) 0.075(4) -0.004(3) 0.011(3) 0.010(2)
C3 0.027(4) 0.039(4) 0.030(4) -0.002(3) -0.001(3) 0.008(3)
C4 0.024(4) 0.031(4) 0.043(4) -0.004(3) 0.002(3) 0.009(3)
C5 0.031(4) 0.027(4) 0.038(4) -0.001(3) -0.006(3) 0.004(3)
C10 0.030(4) 0.026(4) 0.032(4) -0.009(3) -0.002(3) 0.009(3)
C11 0.019(3) 0.026(4) 0.040(4) 0.003(3) -0.002(3) 0.007(3)
C6 0.039(4) 0.029(4) 0.039(4) -0.011(3) -0.003(3) 0.011(3)
C8 0.052(6) 0.113(10) 0.055(6) -0.045(7) 0.004(5) -0.001(6)
C7 0.123(10) 0.027(5) 0.079(8) -0.008(5) -0.011(7) 0.017(6)
C9 0.049(5) 0.054(6) 0.091(8) -0.050(6) -0.020(5) 0.016(5)
C12 0.041(4) 0.018(3) 0.021(3) 0.000(3) -0.001(3) 0.001(3)
C13 0.021(3) 0.017(3) 0.035(4) -0.006(3) -0.004(3) 0.003(3)
C14 0.029(4) 0.023(3) 0.017(3) 0.001(2) 0.005(3) 0.005(3)
C19 0.028(3) 0.014(3) 0.032(4) -0.004(3) -0.005(3) 0.006(3)
C20 0.023(3) 0.016(3) 0.034(4) 0.000(3) -0.001(3) 0.003(3)
C15 0.020(3) 0.016(3) 0.043(4) -0.006(3) -0.001(3) 0.002(2)
C16 0.048(5) 0.027(4) 0.045(5) -0.006(3) -0.020(4) 0.009(3)
C17 0.028(4) 0.027(4) 0.059(5) -0.004(3) 0.014(3) 0.001(3)
C18 0.022(3) 0.024(3) 0.044(4) -0.005(3) -0.002(3) 0.007(3)
C21 0.021(3) 0.019(3) 0.023(3) 0.000(3) 0.005(2) 0.004(2)
C22 0.026(3) 0.021(3) 0.037(4) 0.003(3) -0.006(3) -0.001(3)
C23 0.036(4) 0.013(3) 0.036(4) -0.004(3) -0.004(3) 0.004(3)
C28 0.034(4) 0.021(3) 0.029(4) -0.006(3) -0.005(3) 0.000(3)
C29 0.024(3) 0.029(4) 0.021(3) 0.001(3) 0.004(3) 0.001(3)
C24 0.037(4) 0.024(4) 0.050(5) -0.010(3) -0.007(4) 0.007(3)
C26 0.051(5) 0.031(4) 0.045(5) -0.009(4) 0.006(4) 0.003(4)
C25 0.028(4) 0.026(4) 0.055(5) -0.002(3) -0.012(3) 0.009(3)
C27 0.036(4) 0.029(4) 0.052(5) -0.013(4) -0.007(4) 0.004(3)
S1 0.0338(10) 0.0220(8) 0.0410(11) -0.0049(7) 0.0009(8) 0.0034(7)
O1 0.030(3) 0.020(3) 0.058(4) -0.009(2) -0.009(2) -0.002(2)
O3 0.046(3) 0.034(3) 0.061(4) -0.012(3) 0.012(3) -0.013(3)
O4 0.045(3) 0.045(3) 0.045(3) 0.004(3) 0.003(3) 0.020(3)
F1 0.062(4) 0.044(3) 0.094(5) -0.023(3) 0.000(3) -0.021(3)
F3 0.079(4) 0.047(3) 0.062(4) -0.018(3) -0.005(3) 0.007(3)
F2 0.105(5) 0.051(3) 0.063(4) 0.003(3) -0.039(4) 0.013(3)
C43 0.048(4) 0.022(4) 0.043(5) -0.002(3) -0.006(4) 0.004(3)
N6 0.086(8) 0.197(16) 0.067(8) -0.010(9) 0.020(6) -0.022(9)
C44 0.146(18) 0.151(18) 0.081(12) 0.022(11) -0.037(13) 0.036(12)
C45 0.29(3) 0.21(3) 0.113(17) -0.047(18) 0.013(19) 0.09(2)

loop_
_atom_type_symbol
_atom_type_description
_atom_type_scat_dispersion_real
_atom_type_scat_dispersion_imag
_atom_type_scat_source
C C 0.0033 0.0016 'International Tables Vol C Tables 4.2.6.8 and 6.1.1.4'
H H 0.0000 0.0000 'International Tables Vol C Tables 4.2.6.8 and 6.1.1.4'
N N 0.0061 0.0033 'International Tables Vol C Tables 4.2.6.8 and 6.1.1.4'
O O 0.0106 0.0060 'International Tables Vol C Tables 4.2.6.8 and 6.1.1.4'
F F 0.0171 0.0103 'International Tables Vol C Tables 4.2.6.8 and 6.1.1.4'
S S 0.1246 0.1234 'International Tables Vol C Tables 4.2.6.8 and 6.1.1.4'
Cl Cl 0.1484 0.1585 'International Tables Vol C Tables 4.2.6.8 and 6.1.1.4'
Pt Pt -1.7033 8.3905 'International Tables Vol C Tables 4.2.6.8 and 6.1.1.4'

loop_
_geom_angle_atom_site_label_1
_geom_angle_atom_site_label_2
_geom_angle_atom_site_label_3
_geom_angle
C1 Pt1 N1 98.7(2)
C1 Pt1 N3 100.8(2)
N1 Pt1 N3 160.4(2)
N2 Pt1 C1 179.0(3)
N2 Pt1 N1 80.3(2)
N2 Pt1 N3 80.2(2)
C33 N4 H4 116.3
C36 N4 H4 116.3
C36 N4 C33 127.4(6)
C36 N5 H5 117.0
C36 N5 C37 126.1(6)
C37 N5 H5 117.0
C2 C1 Pt1 176.8(6)
C1 C2 C30 176.5(7)
C2 C30 C31 119.7(6)
C35 C30 C2 124.8(7)
C35 C30 C31 115.4(7)
C30 C31 H31 118.8
C32 C31 C30 122.3(6)
C32 C31 H31 118.8
C31 C32 H32 120.1
C31 C32 C33 119.9(6)
C33 C32 H32 120.1
C32 C33 N4 115.5(6)
C34 C33 N4 125.1(6)
C34 C33 C32 119.4(6)
C33 C34 H34 120.2
C33 C34 C35 119.6(6)
C35 C34 H34 120.2
C30 C35 H35 118.3
C34 C35 C30 123.4(6)
C34 C35 H35 118.3
N5 C36 N4 111.9(5)
O1 C36 N4 123.0(6)
O1 C36 N5 125.1(6)
C38 C37 N5 117.4(6)
C38 C37 C39 118.0(6)
C39 C37 N5 124.6(6)
C37 C38 H38 119.2
C37 C38 C42 121.6(7)
C42 C38 H38 119.2
C38 C42 H42 120.3
C41 C42 C38 119.3(7)
C41 C42 H42 120.3
C42 C41 Cl1 120.1(6)
C42 C41 C40 120.5(6)
C40 C41 Cl1 119.5(6)
C41 C40 H40 120.1
C39 C40 C41 119.9(7)
C39 C40 H40 120.1
C37 C39 H39 119.6
C40 C39 C37 120.7(7)
C40 C39 H39 119.6
C3 N1 Pt1 127.2(5)
C11 N1 Pt1 113.2(4)
C11 N1 C3 119.4(6)
C12 N2 Pt1 117.4(5)
C20 N2 Pt1 118.8(4)
C20 N2 C12 123.7(6)
C21 N3 Pt1 114.4(4)
C29 N3 Pt1 126.9(4)
C29 N3 C21 118.5(6)
N1 C3 H3 119.7
C4 C3 N1 120.7(7)
C4 C3 H3 119.7
C3 C4 H4A 119.2
C3 C4 C5 121.7(7)
C5 C4 H4A 119.2
C4 C5 C6 120.2(7)
C10 C5 C4 117.1(7)
C10 C5 C6 122.7(6)
C5 C10 H10 119.4
C5 C10 C11 121.2(6)
C11 C10 H10 119.4
N1 C11 C10 119.6(6)
N1 C11 C12 116.7(6)
C10 C11 C12 123.4(6)
C5 C6 C8 109.4(7)
C5 C6 C7 108.8(7)
C7 C6 C8 107.4(9)
C9 C6 C5 112.8(6)
C9 C6 C8 108.1(7)
C9 C6 C7 110.2(8)
C6 C8 H8A 109.5
C6 C8 H8B 109.5
C6 C8 H8C 109.5
H8A C8 H8B 109.5
H8A C8 H8C 109.5
H8B C8 H8C 109.5
C6 C7 H7A 109.5
C6 C7 H7B 109.5
C6 C7 H7C 109.5
H7A C7 H7B 109.5
H7A C7 H7C 109.5
H7B C7 H7C 109.5
C6 C9 H9A 109.5
C6 C9 H9B 109.5
C6 C9 H9C 109.5
H9A C9 H9B 109.5
H9A C9 H9C 109.5
H9B C9 H9C 109.5
N2 C12 C11 112.3(6)
N2 C12 C13 118.8(6)
C13 C12 C11 128.8(6)
C12 C13 H13 120.1
C12 C13 C14 119.9(6)
C14 C13 H13 120.1
C13 C14 C15 117.7(6)
C19 C14 C13 119.1(6)
C19 C14 C15 123.1(6)
C14 C19 H19 120.5
C20 C19 C14 119.0(6)
C20 C19 H19 120.5
N2 C20 C19 119.4(6)
N2 C20 C21 111.8(5)
C19 C20 C21 128.8(6)
C14 C15 C17 109.2(6)
C14 C15 C18 111.3(5)
C16 C15 C14 108.3(6)
C16 C15 C17 110.0(6)
C16 C15 C18 110.1(6)
C18 C15 C17 108.0(6)
C15 C16 H16A 109.5
C15 C16 H16B 109.5
C15 C16 H16C 109.5
H16A C16 H16B 109.5
H16A C16 H16C 109.5
H16B C16 H16C 109.5
C15 C17 H17A 109.5
C15 C17 H17B 109.5
C15 C17 H17C 109.5
H17A C17 H17B 109.5
H17A C17 H17C 109.5
H17B C17 H17C 109.5
C15 C18 H18A 109.5
C15 C18 H18B 109.5
C15 C18 H18C 109.5
H18A C18 H18B 109.5
H18A C18 H18C 109.5
H18B C18 H18C 109.5
N3 C21 C20 114.7(5)
C22 C21 N3 121.2(6)
C22 C21 C20 124.1(5)
C21 C22 H22 118.9
C21 C22 C23 122.2(6)
C23 C22 H22 118.9
C22 C23 C24 121.3(6)
C28 C23 C22 115.2(6)
C28 C23 C24 123.5(6)
C23 C28 H28 119.1
C29 C28 C23 121.7(6)
C29 C28 H28 119.1
N3 C29 C28 121.1(6)
N3 C29 H29 119.4
C28 C29 H29 119.4
C23 C24 C25 107.4(7)
C23 C24 C27 110.7(7)
C26 C24 C23 109.1(6)
C26 C24 C25 111.0(7)
C26 C24 C27 110.6(7)
C25 C24 C27 108.0(6)
C24 C26 H26A 109.5
C24 C26 H26B 109.5
C24 C26 H26C 109.5
H26A C26 H26B 109.5
H26A C26 H26C 109.5
H26B C26 H26C 109.5
C24 C25 H25A 109.5
C24 C25 H25B 109.5
C24 C25 H25C 109.5
H25A C25 H25B 109.5
H25A C25 H25C 109.5
H25B C25 H25C 109.5
C24 C27 H27A 109.5
C24 C27 H27B 109.5
C24 C27 H27C 109.5
H27A C27 H27B 109.5
H27A C27 H27C 109.5
H27B C27 H27C 109.5
O2 S1 C43 104.0(4)
O3 S1 O2 113.3(3)
O3 S1 O4 115.7(4)
O3 S1 C43 104.1(4)
O4 S1 O2 115.2(4)
O4 S1 C43 102.3(3)
F1 C43 S1 110.7(6)
F1 C43 F3 108.0(6)
F3 C43 S1 111.6(5)
F2 C43 S1 112.3(5)
F2 C43 F1 107.8(7)
F2 C43 F3 106.2(8)
N6 C44 C45 168(3)
C44 C45 H45A 109.5
C44 C45 H45B 109.5
C44 C45 H45C 109.5
H45A C45 H45B 109.5
H45A C45 H45C 109.5
H45B C45 H45C 109.5

loop_
_geom_bond_atom_site_label_1
_geom_bond_atom_site_label_2
_geom_bond_distance
Pt1 C1 1.990(8)
Pt1 N1 2.020(6)
Pt1 N2 1.974(6)
Pt1 N3 2.021(6)
Cl1 C41 1.746(7)
N4 H4 0.8800
N4 C33 1.409(8)
N4 C36 1.393(8)
N5 H5 0.8800
N5 C36 1.372(9)
N5 C37 1.401(8)
C1 C2 1.208(11)
C2 C30 1.405(11)
C30 C31 1.416(10)
C30 C35 1.396(10)
C31 H31 0.9500
C31 C32 1.380(10)
C32 H32 0.9500
C32 C33 1.407(9)
C33 C34 1.379(10)
C34 H34 0.9500
C34 C35 1.390(9)
C35 H35 0.9500
C36 O1 1.222(8)
C37 C38 1.381(10)
C37 C39 1.398(10)
C38 H38 0.9500
C38 C42 1.391(10)
C42 H42 0.9500
C42 C41 1.365(11)
C41 C40 1.389(11)
C40 H40 0.9500
C40 C39 1.378(10)
C39 H39 0.9500
N1 C3 1.385(9)
N1 C11 1.360(8)
N2 C12 1.356(8)
N2 C20 1.334(9)
N3 C21 1.360(8)
N3 C29 1.351(8)
O2 S1 1.449(6)
C3 H3 0.9500
C3 C4 1.363(10)
C4 H4A 0.9500
C4 C5 1.393(10)
C5 C10 1.381(10)
C5 C6 1.512(10)
C10 H10 0.9500
C10 C11 1.417(10)
C11 C12 1.448(10)
C6 C8 1.527(13)
C6 C7 1.526(13)
C6 C9 1.510(11)
C8 H8A 0.9800
C8 H8B 0.9800
C8 H8C 0.9800
C7 H7A 0.9800
C7 H7B 0.9800
C7 H7C 0.9800
C9 H9A 0.9800
C9 H9B 0.9800
C9 H9C 0.9800
C12 C13 1.369(9)
C13 H13 0.9500
C13 C14 1.408(9)
C14 C19 1.400(9)
C14 C15 1.537(10)
C19 H19 0.9500
C19 C20 1.389(9)
C20 C21 1.509(9)
C15 C16 1.536(12)
C15 C17 1.539(10)
C15 C18 1.538(10)
C16 H16A 0.9800
C16 H16B 0.9800
C16 H16C 0.9800
C17 H17A 0.9800
C17 H17B 0.9800
C17 H17C 0.9800
C18 H18A 0.9800
C18 H18B 0.9800
C18 H18C 0.9800
C21 C22 1.359(10)
C22 H22 0.9500
C22 C23 1.400(9)
C23 C28 1.384(10)
C23 C24 1.534(10)
C28 H28 0.9500
C28 C29 1.384(10)
C29 H29 0.9500
C24 C26 1.526(13)
C24 C25 1.544(10)
C24 C27 1.546(10)
C26 H26A 0.9800
C26 H26B 0.9800
C26 H26C 0.9800
C25 H25A 0.9800
C25 H25B 0.9800
C25 H25C 0.9800
C27 H27A 0.9800
C27 H27B 0.9800
C27 H27C 0.9800
S1 O3 1.430(6)
S1 O4 1.432(6)
S1 C43 1.820(8)
F1 C43 1.334(9)
F3 C43 1.341(10)
F2 C43 1.319(9)
N6 C44 1.22(2)
C44 C45 1.50(3)
C45 H45A 0.9800
C45 H45B 0.9800
C45 H45C 0.9800

loop_
_geom_torsion_atom_site_label_1
_geom_torsion_atom_site_label_2
_geom_torsion_atom_site_label_3
_geom_torsion_atom_site_label_4
_geom_torsion
Pt1 C1 C2 C30 31(26)
Pt1 N1 C3 C4 -178.4(6)
Pt1 N1 C11 C10 174.3(6)
Pt1 N1 C11 C12 0.1(8)
Pt1 N2 C12 C11 2.7(8)
Pt1 N2 C12 C13 -178.9(5)
Pt1 N2 C20 C19 -179.6(5)
Pt1 N2 C20 C21 -1.3(8)
Pt1 N3 C21 C20 -3.9(7)
Pt1 N3 C21 C22 175.7(5)
Pt1 N3 C29 C28 -174.5(5)
Cl1 C41 C40 C39 178.6(6)
N4 C33 C34 C35 176.0(7)
N5 C37 C38 C42 179.9(6)
N5 C37 C39 C40 -179.8(7)
C1 Pt1 N1 C3 -2.1(7)
C1 Pt1 N1 C11 -178.9(5)
C1 Pt1 N2 C12 1(17)
C1 Pt1 N2 C20 -179(100)
C1 Pt1 N3 C21 -177.5(5)
C1 Pt1 N3 C29 -1.5(6)
C1 C2 C30 C31 -9(15)
C1 C2 C30 C35 167(14)
C2 C30 C31 C32 175.9(8)
C2 C30 C35 C34 -177.7(8)
C30 C31 C32 C33 2.0(13)
C31 C30 C35 C34 -1.1(11)
C31 C32 C33 N4 -178.2(7)
C31 C32 C33 C34 -1.1(12)
C32 C33 C34 C35 -0.8(11)
C33 N4 C36 N5 -179.3(7)
C33 N4 C36 O1 0.2(13)
C33 C34 C35 C30 1.9(11)
C35 C30 C31 C32 -0.9(12)
C36 N4 C33 C32 177.8(7)
C36 N4 C33 C34 0.9(12)
C36 N5 C37 C38 -165.9(7)
C36 N5 C37 C39 16.0(11)
C37 N5 C36 N4 -164.6(6)
C37 N5 C36 O1 16.0(13)
C37 C38 C42 C41 0.5(11)
C38 C37 C39 C40 2.1(10)
C38 C42 C41 Cl1 -178.4(5)
C38 C42 C41 C40 0.7(11)
C42 C41 C40 C39 -0.5(11)
C41 C40 C39 C37 -1.0(11)
C39 C37 C38 C42 -1.9(10)
N1 Pt1 C1 C2 -34(13)
N1 Pt1 N2 C12 -2.1(5)
N1 Pt1 N2 C20 178.6(6)
N1 Pt1 N3 C21 0.1(10)
N1 Pt1 N3 C29 176.1(6)
N1 C3 C4 C5 6.0(13)
N1 C11 C12 N2 -1.8(9)
N1 C11 C12 C13 180.0(7)
N2 Pt1 C1 C2 -37(26)
N2 Pt1 N1 C3 177.8(7)
N2 Pt1 N1 C11 1.0(5)
N2 Pt1 N3 C21 2.5(5)
N2 Pt1 N3 C29 178.5(6)
N2 C12 C13 C14 -1.0(10)
N2 C20 C21 N3 3.4(8)
N2 C20 C21 C22 -176.2(7)
N3 Pt1 C1 C2 145(13)
N3 Pt1 N1 C3 -179.7(6)
N3 Pt1 N1 C11 3.5(10)
N3 Pt1 N2 C12 178.7(5)
N3 Pt1 N2 C20 -0.6(5)
N3 C21 C22 C23 -0.7(11)
O2 S1 C43 F1 -57.6(6)
O2 S1 C43 F3 -177.9(5)
O2 S1 C43 F2 63.0(7)
C3 N1 C11 C10 -2.9(11)
C3 N1 C11 C12 -177.0(7)
C3 C4 C5 C10 -5.3(12)
C3 C4 C5 C6 176.6(8)
C4 C5 C10 C11 0.6(12)
C4 C5 C6 C8 -50.7(10)
C4 C5 C6 C7 66.4(11)
C4 C5 C6 C9 -171.1(8)
C5 C10 C11 N1 3.5(12)
C5 C10 C11 C12 177.2(7)
C10 C5 C6 C8 131.2(9)
C10 C5 C6 C7 -111.7(10)
C10 C5 C6 C9 10.8(12)
C10 C11 C12 N2 -175.7(7)
C10 C11 C12 C13 6.1(13)
C11 N1 C3 C4 -1.7(12)
C11 C12 C13 C14 177.2(7)
C6 C5 C10 C11 178.7(7)
C12 N2 C20 C19 1.1(11)
C12 N2 C20 C21 179.5(6)
C12 C13 C14 C19 0.1(11)
C12 C13 C14 C15 177.4(6)
C13 C14 C19 C20 1.4(10)
C13 C14 C15 C16 -65.4(8)
C13 C14 C15 C17 54.3(9)
C13 C14 C15 C18 173.4(7)
C14 C19 C20 N2 -2.0(10)
C14 C19 C20 C21 180.0(7)
C19 C14 C15 C16 111.7(7)
C19 C14 C15 C17 -128.5(7)
C19 C14 C15 C18 -9.4(10)
C19 C20 C21 N3 -178.5(7)
C19 C20 C21 C22 2.0(12)
C20 N2 C12 C11 -178.0(7)
C20 N2 C12 C13 0.4(10)
C20 C21 C22 C23 178.8(7)
C15 C14 C19 C20 -175.7(7)
C21 N3 C29 C28 1.3(10)
C21 C22 C23 C28 1.4(11)
C21 C22 C23 C24 -178.1(7)
C22 C23 C28 C29 -0.7(11)
C22 C23 C24 C26 63.4(9)
C22 C23 C24 C25 -57.0(10)
C22 C23 C24 C27 -174.7(7)
C23 C28 C29 N3 -0.6(11)
C28 C23 C24 C26 -116.1(8)
C28 C23 C24 C25 123.5(8)
C28 C23 C24 C27 5.8(11)
C29 N3 C21 C20 179.8(6)
C29 N3 C21 C22 -0.7(10)
C24 C23 C28 C29 178.7(7)
O3 S1 C43 F1 -176.5(6)
O3 S1 C43 F3 63.2(6)
O3 S1 C43 F2 -55.9(7)
O4 S1 C43 F1 62.6(6)
O4 S1 C43 F3 -57.7(6)
O4 S1 C43 F2 -176.8(7)
